data_4062384
loop_
_publ_author_name
'Puiu, Simona C.'
'Warren, Timothy H.'

_publ_section_title
;
 Three-Coordinate \b-Diketiminato Nickel Nitrosyl Complexes from
 Nickel(I)-Lutidine and Nickel(II)-Alkyl Precursors
;
_journal_issue 20
_journal_name_full Organometallics
_journal_page_first 3974
_journal_page_last 3976
_journal_paper_doi 10.1021/om034041q
_journal_volume 22
_journal_year 2003
_chemical_formula_sum 'C23 H29 N3 Ni O'
_chemical_formula_weight 422.20
_chemical_name_common '[2,4,6-Me3NN]Ni(NO)'
_space_group_IT_number 14
_symmetry_cell_setting monoclinic
_symmetry_space_group_name_Hall '-P 2yn'
_symmetry_space_group_name_H-M 'P 1 21/n 1'
_cell_angle_alpha 90.00
_cell_angle_beta 104.775(2)
_cell_angle_gamma 90.00
_cell_formula_units_Z 8
_cell_length_a 8.7841(10)
_cell_length_b 32.094(4)
_cell_length_c 16.5738(19)
_cell_measurement_temperature 173(2)
_cell_volume 4518.0(9)
_diffrn_ambient_temperature 173(2)
_exptl_crystal_density_diffrn 1.241
_cod_depositor_comments
;
The following automatic conversions were performed:
'_symmetry_cell_setting' value 'Monoclinic' changed to 'monoclinic'
according to '/home/saulius/struct/CIF-dictionaries/cif_core.dic'
dictionary named 'cif_core.dic' version 2.4.1 from 2010-06-29.

Automatic conversion script
Id: cif_fix_enum 1527 2010-12-29 10:47:43Z saulius 
;
_cod_original_sg_symbol_H-M 'P 21/n'
_cod_original_formula_sum 'C23 H29 N3 Ni1 O1'
_cod_database_code 4062384

loop_
_symmetry_equiv_pos_as_xyz
'x, y, z'
'-x+1/2, y+1/2, -z+1/2'
'-x, -y, -z'
'x-1/2, -y-1/2, z-1/2'

loop_
_atom_site_label
_atom_site_type_symbol
_atom_site_fract_x
_atom_site_fract_y
_atom_site_fract_z
_atom_site_U_iso_or_equiv
_atom_site_adp_type
_atom_site_occupancy
_atom_site_symmetry_multiplicity
_atom_site_calc_flag
_atom_site_refinement_flags
_atom_site_disorder_assembly
_atom_site_disorder_group
Ni1 Ni 0.12963(4) 0.165279(12) 0.64052(2) 0.03217(12) Uani 1 1 d . . .
Ni2 Ni 0.98562(4) 0.420660(13) 0.68820(2) 0.03314(12) Uani 1 1 d . . .
N5 N 1.0178(3) 0.45632(8) 0.78136(14) 0.0301(6) Uani 1 1 d . . .
N2 N 0.3326(3) 0.18243(7) 0.69979(14) 0.0286(6) Uani 1 1 d . . .
N4 N 0.7674(3) 0.43021(7) 0.64915(14) 0.0297(6) Uani 1 1 d . . .
C29 C 0.6800(3) 0.40440(9) 0.58162(17) 0.0295(7) Uani 1 1 d . . .
C3 C 0.3951(3) 0.22008(10) 0.69676(17) 0.0305(7) Uani 1 1 d . . .
C12 C 0.4235(3) 0.15225(9) 0.75704(18) 0.0278(7) Uani 1 1 d . . .
N1 N 0.0852(3) 0.21281(8) 0.57190(14) 0.0315(6) Uani 1 1 d . . .
C26 C 0.9091(3) 0.48039(10) 0.80088(18) 0.0320(7) Uani 1 1 d . . .
N3 N 0.0293(3) 0.12550(8) 0.65625(16) 0.0395(7) Uani 1 1 d . . .
C30 C 0.6648(3) 0.41640(9) 0.49909(18) 0.0321(7) Uani 1 1 d . . .
C23 C 0.2963(3) 0.18024(10) 0.86560(19) 0.0373(8) Uani 1 1 d . . .
H23A H 0.2920 0.1734 0.9226 0.056 Uiso 1 1 calc R . .
H23B H 0.1904 0.1782 0.8281 0.056 Uiso 1 1 calc R . .
H23C H 0.3360 0.2087 0.8641 0.056 Uiso 1 1 calc R . .
C1 C 0.1737(3) 0.24737(9) 0.58137(17) 0.0303(7) Uani 1 1 d . . .
C17 C 0.4048(3) 0.15004(9) 0.83778(18) 0.0285(7) Uani 1 1 d . . .
C5 C 0.5532(3) 0.23031(10) 0.75345(18) 0.0356(8) Uani 1 1 d . . .
H5A H 0.5473 0.2288 0.8117 0.053 Uiso 1 1 calc R . .
H5B H 0.5840 0.2585 0.7413 0.053 Uiso 1 1 calc R . .
H5C H 0.6314 0.2103 0.7444 0.053 Uiso 1 1 calc R . .
C6 C -0.0516(3) 0.21114(9) 0.50201(17) 0.0309(7) Uani 1 1 d . . .
C16 C 0.4870(3) 0.11934(9) 0.89075(19) 0.0351(8) Uani 1 1 d . . .
H16 H 0.4749 0.1173 0.9460 0.042 Uiso 1 1 calc R . .
C35 C 1.1753(3) 0.45565(10) 0.83633(18) 0.0314(7) Uani 1 1 d . . .
C24 C 0.6864(3) 0.45745(10) 0.68192(19) 0.0367(8) Uani 1 1 d . . .
C13 C 0.5221(3) 0.12497(9) 0.72893(19) 0.0323(7) Uani 1 1 d . . .
C32 C 0.4999(3) 0.35604(10) 0.45180(19) 0.0361(8) Uani 1 1 d . . .
C2 C 0.3167(3) 0.25093(9) 0.64249(18) 0.0316(7) Uani 1 1 d . . .
H2 H 0.3661 0.2775 0.6475 0.038 Uiso 1 1 calc R . .
C7 C -0.1991(3) 0.22388(10) 0.51127(19) 0.0352(8) Uani 1 1 d . . .
C40 C 1.2871(3) 0.48398(10) 0.82263(18) 0.0340(7) Uani 1 1 d . . .
N6 N 1.1154(3) 0.39271(9) 0.65935(17) 0.0484(8) Uani 1 1 d . . .
C14 C 0.6019(3) 0.09485(10) 0.7838(2) 0.0379(8) Uani 1 1 d . . .
H14 H 0.6691 0.0760 0.7653 0.046 Uiso 1 1 calc R . .
C15 C 0.5866(4) 0.09150(9) 0.8649(2) 0.0369(8) Uani 1 1 d . . .
C8 C -0.3281(4) 0.22203(10) 0.4416(2) 0.0428(9) Uani 1 1 d . . .
H8 H -0.4285 0.2305 0.4472 0.051 Uiso 1 1 calc R . .
C11 C -0.0362(4) 0.19561(10) 0.42565(19) 0.0385(8) Uani 1 1 d . . .
C36 C 1.2146(3) 0.42529(10) 0.89783(19) 0.0350(8) Uani 1 1 d . . .
C33 C 0.5229(3) 0.34419(10) 0.5340(2) 0.0411(8) Uani 1 1 d . . .
H33 H 0.4767 0.3189 0.5459 0.049 Uiso 1 1 calc R . .
C37 C 1.3721(4) 0.42279(11) 0.9451(2) 0.0448(9) Uani 1 1 d . . .
H37 H 1.4012 0.4018 0.9866 0.054 Uiso 1 1 calc R . .
C41 C 0.7469(4) 0.45469(10) 0.4795(2) 0.0497(9) Uani 1 1 d . . .
H41A H 0.7380 0.4559 0.4194 0.075 Uiso 1 1 calc R . .
H41B H 0.8583 0.4537 0.5098 0.075 Uiso 1 1 calc R . .
H41C H 0.6981 0.4795 0.4965 0.075 Uiso 1 1 calc R . .
C46 C 1.2426(4) 0.51725(11) 0.75686(19) 0.0473(9) Uani 1 1 d . . .
H46A H 1.3366 0.5332 0.7545 0.071 Uiso 1 1 calc R . .
H46B H 1.1648 0.5360 0.7707 0.071 Uiso 1 1 calc R . .
H46C H 1.1975 0.5042 0.7025 0.071 Uiso 1 1 calc R . .
C9 C -0.3146(4) 0.20847(11) 0.3653(2) 0.0456(9) Uani 1 1 d . . .
C31 C 0.5735(3) 0.39167(10) 0.43579(19) 0.0358(8) Uani 1 1 d . . .
H31 H 0.5619 0.3998 0.3794 0.043 Uiso 1 1 calc R . .
O1 O -0.0424(3) 0.09890(9) 0.67790(18) 0.0753(9) Uani 1 1 d . . .
C39 C 1.4405(4) 0.48082(11) 0.8724(2) 0.0429(9) Uani 1 1 d . . .
H39 H 1.5169 0.5004 0.8648 0.052 Uiso 1 1 calc R . .
C4 C 0.1190(4) 0.28423(10) 0.5257(2) 0.0444(9) Uani 1 1 d . . .
H4A H 0.1184 0.2770 0.4682 0.067 Uiso 1 1 calc R . .
H4B H 0.1906 0.3077 0.5444 0.067 Uiso 1 1 calc R . .
H4C H 0.0124 0.2920 0.5282 0.067 Uiso 1 1 calc R . .
C42 C 0.3975(4) 0.32988(11) 0.3827(2) 0.0506(10) Uani 1 1 d . . .
H42A H 0.4321 0.3008 0.3895 0.076 Uiso 1 1 calc R . .
H42B H 0.4067 0.3402 0.3285 0.076 Uiso 1 1 calc R . .
H42C H 0.2875 0.3317 0.3854 0.076 Uiso 1 1 calc R . .
C34 C 0.6110(3) 0.36767(10) 0.60030(19) 0.0356(8) Uani 1 1 d . . .
C20 C 0.1213(4) 0.18050(12) 0.4170(2) 0.0571(10) Uani 1 1 d . . .
H20A H 0.1086 0.1678 0.3619 0.086 Uiso 1 1 calc R . .
H20B H 0.1636 0.1598 0.4604 0.086 Uiso 1 1 calc R . .
H20C H 0.1942 0.2041 0.4230 0.086 Uiso 1 1 calc R . .
C18 C -0.2189(4) 0.23907(11) 0.5937(2) 0.0501(9) Uani 1 1 d . . .
H18A H -0.1665 0.2198 0.6379 0.075 Uiso 1 1 calc R . .
H18B H -0.3312 0.2406 0.5916 0.075 Uiso 1 1 calc R . .
H18C H -0.1718 0.2668 0.6053 0.075 Uiso 1 1 calc R . .
O2 O 1.2180(3) 0.37442(10) 0.6434(2) 0.1062(12) Uani 1 1 d . . .
C44 C 1.0925(4) 0.39536(11) 0.9141(2) 0.0522(10) Uani 1 1 d . . .
H44A H 1.0132 0.4109 0.9340 0.078 Uiso 1 1 calc R . .
H44B H 1.1437 0.3750 0.9565 0.078 Uiso 1 1 calc R . .
H44C H 1.0415 0.3808 0.8623 0.078 Uiso 1 1 calc R . .
C10 C -0.1680(4) 0.19484(10) 0.3586(2) 0.0471(9) Uani 1 1 d . . .
H10 H -0.1580 0.1847 0.3064 0.057 Uiso 1 1 calc R . .
C38 C 1.4856(4) 0.45018(12) 0.9325(2) 0.0449(9) Uani 1 1 d . . .
C21 C 0.5421(4) 0.12749(11) 0.64129(19) 0.0468(9) Uani 1 1 d . . .
H21A H 0.4422 0.1206 0.6014 0.070 Uiso 1 1 calc R . .
H21B H 0.6234 0.1077 0.6351 0.070 Uiso 1 1 calc R . .
H21C H 0.5737 0.1558 0.6305 0.070 Uiso 1 1 calc R . .
C22 C 0.6742(4) 0.05816(11) 0.9232(2) 0.0578(11) Uani 1 1 d . . .
H22A H 0.6506 0.0308 0.8967 0.087 Uiso 1 1 calc R . .
H22B H 0.6410 0.0587 0.9753 0.087 Uiso 1 1 calc R . .
H22C H 0.7877 0.0634 0.9352 0.087 Uiso 1 1 calc R . .
C43 C 0.6307(4) 0.35435(12) 0.6893(2) 0.0564(10) Uani 1 1 d . . .
H43A H 0.7427 0.3549 0.7188 0.085 Uiso 1 1 calc R . .
H43B H 0.5898 0.3260 0.6906 0.085 Uiso 1 1 calc R . .
H43C H 0.5727 0.3734 0.7167 0.085 Uiso 1 1 calc R . .
C19 C -0.4544(4) 0.20949(13) 0.2890(2) 0.0703(13) Uani 1 1 d . . .
H19A H -0.5518 0.2048 0.3062 0.105 Uiso 1 1 calc R . .
H19B H -0.4422 0.1876 0.2499 0.105 Uiso 1 1 calc R . .
H19C H -0.4591 0.2367 0.2617 0.105 Uiso 1 1 calc R . .
C45 C 1.6557(4) 0.44657(13) 0.9829(2) 0.0640(12) Uani 1 1 d . . .
H45A H 1.6604 0.4303 1.0336 0.096 Uiso 1 1 calc R . .
H45B H 1.6986 0.4745 0.9984 0.096 Uiso 1 1 calc R . .
H45C H 1.7177 0.4326 0.9494 0.096 Uiso 1 1 calc R . .
C28 C 0.9519(4) 0.50671(10) 0.87854(18) 0.0404(8) Uani 1 1 d . . .
H28A H 0.9995 0.4891 0.9266 0.061 Uiso 1 1 calc R . .
H28B H 0.8569 0.5200 0.8873 0.061 Uiso 1 1 calc R . .
H28C H 1.0273 0.5282 0.8723 0.061 Uiso 1 1 calc R . .
C25 C 0.7536(3) 0.48168(10) 0.75291(17) 0.0364(8) Uani 1 1 d . . .
H25 H 0.6858 0.5009 0.7699 0.044 Uiso 1 1 calc R . .
C27 C 0.5109(4) 0.46296(13) 0.6430(2) 0.0626(12) Uani 1 1 d . . .
H27A H 0.4920 0.4655 0.5823 0.094 Uiso 1 1 calc R . .
H27B H 0.4740 0.4882 0.6654 0.094 Uiso 1 1 calc R . .
H27C H 0.4539 0.4387 0.6562 0.094 Uiso 1 1 calc R . .

loop_
_atom_site_aniso_label
_atom_site_aniso_U_11
_atom_site_aniso_U_22
_atom_site_aniso_U_33
_atom_site_aniso_U_23
_atom_site_aniso_U_13
_atom_site_aniso_U_12
Ni1 0.0314(2) 0.0319(2) 0.0285(2) 0.00213(18) -0.00092(17) -0.00446(19)
Ni2 0.0265(2) 0.0396(3) 0.0318(2) -0.00493(19) 0.00470(17) 0.00403(19)
N5 0.0228(12) 0.0407(16) 0.0245(13) 0.0010(11) 0.0019(11) 0.0019(12)
N2 0.0302(13) 0.0276(14) 0.0240(13) 0.0049(11) -0.0002(11) -0.0014(11)
N4 0.0273(13) 0.0368(16) 0.0240(13) -0.0010(11) 0.0047(11) 0.0033(12)
C29 0.0268(15) 0.0370(19) 0.0233(16) 0.0004(14) 0.0039(13) 0.0045(14)
C3 0.0322(16) 0.0368(19) 0.0213(16) 0.0007(14) 0.0045(14) -0.0037(15)
C12 0.0252(15) 0.0271(17) 0.0265(17) 0.0007(13) -0.0020(13) -0.0042(13)
N1 0.0320(14) 0.0389(16) 0.0202(13) -0.0002(11) 0.0002(11) -0.0010(12)
C26 0.0330(17) 0.0395(19) 0.0244(17) 0.0030(14) 0.0091(14) 0.0011(15)
N3 0.0373(15) 0.0355(17) 0.0406(17) 0.0042(13) 0.0008(13) -0.0069(13)
C30 0.0372(17) 0.0304(18) 0.0293(17) -0.0008(14) 0.0097(14) 0.0073(15)
C23 0.0359(17) 0.043(2) 0.0324(18) 0.0030(15) 0.0079(15) -0.0023(16)
C1 0.0305(16) 0.0328(18) 0.0249(17) 0.0067(13) 0.0021(14) -0.0008(14)
C17 0.0261(15) 0.0275(17) 0.0294(18) 0.0002(13) 0.0022(13) -0.0039(13)
C5 0.0316(16) 0.040(2) 0.0309(18) 0.0058(14) -0.0004(14) -0.0035(15)
C6 0.0367(17) 0.0289(18) 0.0206(16) 0.0025(13) -0.0047(14) -0.0016(14)
C16 0.0355(17) 0.0340(19) 0.0330(18) 0.0086(14) 0.0033(15) -0.0074(15)
C35 0.0297(16) 0.0382(19) 0.0255(17) -0.0009(14) 0.0054(14) 0.0023(15)
C24 0.0295(16) 0.050(2) 0.0305(18) 0.0008(16) 0.0079(15) 0.0065(16)
C13 0.0312(16) 0.0294(18) 0.0330(18) 0.0010(14) 0.0023(14) -0.0027(14)
C32 0.0278(16) 0.041(2) 0.035(2) -0.0073(16) 0.0004(15) 0.0066(15)
C2 0.0364(17) 0.0263(17) 0.0299(17) 0.0039(14) 0.0044(14) -0.0041(14)
C7 0.0340(17) 0.0356(19) 0.0328(19) 0.0029(15) 0.0026(15) -0.0038(15)
C40 0.0330(17) 0.038(2) 0.0314(18) 0.0022(15) 0.0086(15) 0.0022(15)
N6 0.0345(15) 0.0520(19) 0.057(2) -0.0187(15) 0.0095(14) 0.0022(14)
C14 0.0335(17) 0.0340(19) 0.044(2) -0.0029(16) 0.0057(16) 0.0009(15)
C15 0.0355(17) 0.0252(18) 0.044(2) 0.0081(15) 0.0000(16) -0.0039(15)
C8 0.0304(17) 0.044(2) 0.046(2) 0.0066(17) -0.0036(16) -0.0008(16)
C11 0.0441(19) 0.039(2) 0.0285(18) 0.0011(15) 0.0019(16) -0.0004(16)
C36 0.0319(17) 0.041(2) 0.0305(18) 0.0034(15) 0.0052(14) 0.0004(15)
C33 0.0299(17) 0.039(2) 0.054(2) 0.0007(17) 0.0102(17) -0.0055(15)
C37 0.045(2) 0.052(2) 0.0324(19) 0.0037(17) -0.0003(16) 0.0099(18)
C41 0.078(3) 0.038(2) 0.032(2) 0.0004(16) 0.0116(18) -0.0025(19)
C46 0.0413(19) 0.057(2) 0.046(2) 0.0114(18) 0.0154(17) 0.0011(18)
C9 0.044(2) 0.045(2) 0.037(2) 0.0032(17) -0.0086(17) -0.0091(17)
C31 0.0445(19) 0.0340(19) 0.0264(17) -0.0006(14) 0.0048(15) 0.0091(16)
O1 0.0703(19) 0.0605(19) 0.097(2) 0.0169(17) 0.0254(17) -0.0166(15)
C39 0.0299(17) 0.055(2) 0.043(2) -0.0011(18) 0.0085(16) -0.0044(17)
C4 0.0422(19) 0.042(2) 0.042(2) 0.0101(16) -0.0028(17) -0.0056(16)
C42 0.0410(19) 0.053(2) 0.052(2) -0.0159(18) 0.0019(17) -0.0012(18)
C34 0.0290(16) 0.047(2) 0.0296(18) 0.0048(15) 0.0048(14) -0.0054(15)
C20 0.059(2) 0.073(3) 0.037(2) -0.0027(19) 0.0102(19) 0.016(2)
C18 0.0379(19) 0.069(3) 0.043(2) 0.0012(19) 0.0094(17) 0.0067(18)
O2 0.066(2) 0.108(3) 0.157(3) -0.055(2) 0.051(2) 0.0191(19)
C44 0.054(2) 0.046(2) 0.055(2) 0.0180(18) 0.0105(19) -0.0001(18)
C10 0.063(2) 0.045(2) 0.0269(18) -0.0050(16) -0.0006(18) -0.0063(19)
C38 0.0284(17) 0.068(3) 0.035(2) -0.0045(18) 0.0007(15) 0.0079(18)
C21 0.050(2) 0.048(2) 0.042(2) -0.0017(17) 0.0094(17) 0.0066(18)
C22 0.057(2) 0.051(2) 0.060(3) 0.026(2) 0.004(2) 0.0069(19)
C43 0.055(2) 0.072(3) 0.038(2) 0.0163(19) 0.0032(18) -0.021(2)
C19 0.061(3) 0.076(3) 0.050(2) 0.006(2) -0.028(2) -0.006(2)
C45 0.0336(19) 0.094(3) 0.056(3) -0.001(2) -0.0054(18) 0.012(2)
C28 0.0391(18) 0.052(2) 0.0290(18) -0.0056(16) 0.0071(15) 0.0050(17)
C25 0.0333(17) 0.049(2) 0.0273(18) -0.0041(15) 0.0087(15) 0.0134(15)
C27 0.0335(19) 0.097(3) 0.051(2) -0.024(2) -0.0009(17) 0.024(2)

loop_
_geom_bond_atom_site_label_1
_geom_bond_atom_site_label_2
_geom_bond_distance
_geom_bond_site_symmetry_2
_geom_bond_publ_flag
Ni1 N3 1.610(3) . ?
Ni1 N1 1.883(2) . ?
Ni1 N2 1.885(2) . ?
Ni2 N6 1.616(3) . ?
Ni2 N5 1.884(2) . ?
Ni2 N4 1.885(2) . ?
N5 C26 1.331(4) . ?
N5 C35 1.450(3) . ?
N2 C3 1.334(3) . ?
N2 C12 1.446(3) . ?
N4 C24 1.328(4) . ?
N4 C29 1.446(4) . ?
C29 C30 1.394(4) . ?
C29 C34 1.396(4) . ?
C3 C2 1.395(4) . ?
C3 C5 1.501(4) . ?
C12 C17 1.391(4) . ?
C12 C13 1.392(4) . ?
N1 C1 1.340(4) . ?
N1 C6 1.442(3) . ?
C26 C25 1.395(4) . ?
C26 C28 1.505(4) . ?
N3 O1 1.170(3) . ?
C30 C31 1.394(4) . ?
C30 C41 1.502(4) . ?
C23 C17 1.511(4) . ?
C1 C2 1.403(4) . ?
C1 C4 1.502(4) . ?
C17 C16 1.393(4) . ?
C6 C11 1.398(4) . ?
C6 C7 1.404(4) . ?
C16 C15 1.392(4) . ?
C35 C36 1.389(4) . ?
C35 C40 1.399(4) . ?
C24 C25 1.408(4) . ?
C24 C27 1.521(4) . ?
C13 C14 1.389(4) . ?
C13 C21 1.509(4) . ?
C32 C31 1.373(4) . ?
C32 C33 1.379(4) . ?
C32 C42 1.517(4) . ?
C7 C8 1.398(4) . ?
C7 C18 1.501(4) . ?
C40 C39 1.392(4) . ?
C40 C46 1.504(4) . ?
N6 O2 1.161(3) . ?
C14 C15 1.389(4) . ?
C15 C22 1.513(4) . ?
C8 C9 1.369(5) . ?
C11 C10 1.385(4) . ?
C11 C20 1.507(4) . ?
C36 C37 1.407(4) . ?
C36 C44 1.515(4) . ?
C33 C34 1.393(4) . ?
C37 C38 1.384(5) . ?
C9 C10 1.391(5) . ?
C9 C19 1.522(4) . ?
C39 C38 1.384(5) . ?
C34 C43 1.504(4) . ?
C38 C45 1.519(4) . ?
